data_1568203
loop_
_publ_author_name
'Alexander, Carlson'
'Thom, James A.'
'Kenwright, Alan M.'
'Christensen, Kirsten E.'
'S&#xf8;rensen, Thomas Just'
'Faulkner, Stephen'

_publ_section_title
;
 Chelating chloride using binuclear lanthanide complexes in water.
;
_journal_issue 5
_journal_name_full 'Chemical science'
_journal_page_first 1194
_journal_page_last 1204
_journal_paper_doi 10.1039/d2sc05417e
_journal_volume 14
_journal_year 2023
_chemical_formula_moiety 'C31 H58 F2 K N8 O16 Yb2'
_chemical_formula_sum 'C31 H58 F2 K N8 O16 Yb2'
_chemical_formula_weight 1222.02
_chemical_melting_point ?
_space_group_IT_number 2
_space_group_name_Hall '-P 1'
_space_group_name_H-M_alt 'P -1'
_symmetry_cell_setting triclinic
_symmetry_space_group_name_Hall '-P 1'
_symmetry_space_group_name_H-M 'P -1'
_atom_sites_solution_hydrogens difmap
_atom_sites_solution_primary other
_audit_creation_date 2022-01-24
_audit_creation_method 'CRYSTALS_ver_*****_build_8199 '
_audit_update_record
;
2022-08-17 deposited with the CCDC.	2022-12-27 downloaded from the CCDC.
;
_cell_angle_alpha 94.8655(15)
_cell_angle_beta 102.8002(15)
_cell_angle_gamma 108.0577(16)
_cell_formula_units_Z 2
_cell_length_a 12.6782(2)
_cell_length_b 13.2543(2)
_cell_length_c 17.7146(3)
_cell_measurement_reflns_used 33756
_cell_measurement_temperature 150
_cell_measurement_theta_max 76.33
_cell_measurement_theta_min 3.74
_cell_volume 2721.73(8)
_computing_cell_refinement
; 
 CrysAlisPro (Rigaku Oxford Diffraction, 2017) 
;
_computing_data_collection 'SuperNova, (Oxford Diffraction, 2010)'
_computing_data_reduction
; 
 CrysAlisPro (Rigaku Oxford Diffraction, 2017) 
;
_computing_molecular_graphics 'CAMERON (Watkin et al., 1996)'
_computing_publication_material 'CRYSTALS (Betteridge et al., 2003)'
_computing_structure_refinement 'CRYSTALS (Betteridge et al., 2003)'
_computing_structure_solution 'Superflip (Palatinus & Chapuis, 2007)'
_diffrn_ambient_temperature 150
_diffrn_measured_fraction_theta_full 0.996
_diffrn_measured_fraction_theta_max 0.990
_diffrn_measurement_device Area
_diffrn_measurement_device_type 'Oxford Diffraction SuperNova'
_diffrn_measurement_method \w
_diffrn_radiation_monochromator 'focussing mirrors'
_diffrn_radiation_type 'Cu K\a'
_diffrn_radiation_wavelength 1.54184
_diffrn_reflns_av_R_equivalents 0.030
_diffrn_reflns_av_sigmaI/netI 0.0370
_diffrn_reflns_av_unetI/netI 0.037
_diffrn_reflns_limit_h_max 13
_diffrn_reflns_limit_h_min -15
_diffrn_reflns_limit_k_max 16
_diffrn_reflns_limit_k_min -16
_diffrn_reflns_limit_l_max 22
_diffrn_reflns_limit_l_min -21
_diffrn_reflns_number 49071
_diffrn_reflns_theta_full 74.767
_diffrn_reflns_theta_max 76.293
_diffrn_reflns_theta_min 3.557
_diffrn_standards_number 0
_exptl_absorpt_coefficient_mu 7.456
_exptl_absorpt_correction_T_max 0.55
_exptl_absorpt_correction_T_min 0.11
_exptl_absorpt_correction_type multi-scan
_exptl_absorpt_process_details
; 
 CrysAlisPro (Rigaku Oxford Diffraction, 2017) 
;
_exptl_crystal_colour clear_pale_colourless
_exptl_crystal_density_diffrn 1.491
_exptl_crystal_density_meas ?
_exptl_crystal_density_method 'not measured'
_exptl_crystal_description block
_exptl_crystal_F_000 1210
_exptl_crystal_size_max 0.18
_exptl_crystal_size_mid 0.10
_exptl_crystal_size_min 0.08
_refine_diff_density_max 2.88
_refine_diff_density_min -2.05
_refine_ls_extinction_method None
_refine_ls_goodness_of_fit_ref 1.0117
_refine_ls_hydrogen_treatment constr
_refine_ls_matrix_type full
_refine_ls_number_parameters 544
_refine_ls_number_reflns 11277
_refine_ls_number_restraints 0
_refine_ls_R_factor_all 0.0565
_refine_ls_R_factor_gt 0.0548
_refine_ls_shift/su_max 0.0013192
_refine_ls_shift/su_mean 0.0000144
_refine_ls_structure_factor_coef Fsqd
_refine_ls_weighting_details
;
 Method= Modified Sheldrick 
 w=1/[\s^2^(F^2^) + ( 0.11P)^2^ + 8.85P] 
 ,where P=(max(Fo^2^,0) + 2Fc^2^)/3 
;
_refine_ls_weighting_scheme calc
_refine_ls_wR_factor_all 0.1598
_refine_ls_wR_factor_gt 0.1571
_refine_ls_wR_factor_ref 0.1598
_reflns_limit_h_max 15
_reflns_limit_h_min -15
_reflns_limit_k_max 16
_reflns_limit_k_min -16
_reflns_limit_l_max 22
_reflns_limit_l_min 0
_reflns_number_gt 10621
_reflns_number_total 11279
_reflns_threshold_expression I>2.0\s(I)
_oxford_diffrn_Wilson_B_factor 2.82
_oxford_diffrn_Wilson_scale 0.17
_oxford_refine_ls_scale 2.60(2)
_oxford_structure_analysis_title 7538
_cod_data_source_file d2sc05417e2.cif
_cod_data_source_block Yb_2-DO3A_2-C-3-2F
_cod_depositor_comments
;
The following automatic conversions were performed:

data item '_chemical_melting_point' value 'not measured' was changed
to '?' -- the value is undefined or not given.

data item '_exptl_crystal_density_meas' value 'not measured' was
changed to '?' -- the value is perceived as not measured.

Automatic conversion script
Id: cif_fix_values 7556 2019-12-06 15:28:31Z antanas 

 Adding full bibliography for 1568201--1568207.cif.
;
_cod_original_sg_symbol_H-M 'P -1 '
_cod_database_code 1568203
_oxford_refine_reflns_threshold_expression I>-10.0\s(I)
_refine_ls_r_factor_ref 0.0565
_reflns_number_all 11277
_platon_squeeze_void_probe_radius 1.20

loop_
_symmetry_equiv_pos_as_xyz
x,y,z
-x,-y,-z

loop_
_atom_site_label
_atom_site_type_symbol
_atom_site_fract_x
_atom_site_fract_y
_atom_site_fract_z
_atom_site_U_iso_or_equiv
_atom_site_occupancy
_atom_site_adp_type
_atom_site_refinement_flags_posn
_atom_site_refinement_flags_adp
_atom_site_refinement_flags_occupancy
_atom_site_disorder_assembly
_atom_site_disorder_group
_atom_site_attached_hydrogens
Yb1 Yb 0.58522(2) 0.26661(2) 0.249985(15) 0.0304 1.0000 Uani . . . . . .
N2 N 0.8012(4) 0.2880(4) 0.3022(3) 0.0448 1.0000 Uani . . . . . .
C3 C 0.8247(6) 0.2976(5) 0.3940(4) 0.0549 1.0000 Uani . . . . . .
C4 C 0.7766(6) 0.3724(6) 0.4284(4) 0.0505 1.0000 Uani . . . . . .
N5 N 0.6532(5) 0.3352(4) 0.3961(3) 0.0465 1.0000 Uani . . . . . .
C6 C 0.6051(7) 0.4285(6) 0.4129(4) 0.0580 1.0000 Uani . . . . . .
C7 C 0.6204(6) 0.5052(5) 0.3569(4) 0.0523 1.0000 Uani . . . . . .
N8 N 0.5611(4) 0.4487(4) 0.2789(4) 0.0516 1.0000 Uani . . . . . .
N11 N 0.7067(5) 0.4042(4) 0.1856(3) 0.0476 1.0000 Uani . . . . . .
C12 C 0.8273(6) 0.3910(7) 0.2005(4) 0.0593 1.0000 Uani . . . . . .
C13 C 0.8732(6) 0.3841(5) 0.2834(4) 0.0496 1.0000 Uani . . . . . .
C14 C 0.5921(5) 0.2422(5) 0.4297(3) 0.0403 1.0000 Uani . . . . . .
C15 C 0.4669(5) 0.1940(4) 0.3825(3) 0.0360 1.0000 Uani . . . . . .
O16 O 0.3977(3) 0.1350(3) 0.4133(2) 0.0419 1.0000 Uani . . . . . .
O17 O 0.4416(3) 0.2178(3) 0.3146(2) 0.0382 1.0000 Uani . . . . . .
C18 C 0.4354(5) 0.4256(5) 0.2590(4) 0.0469 1.0000 Uani . . . . . .
C19 C 0.3768(5) 0.3436(4) 0.1834(3) 0.0391 1.0000 Uani . . . . . .
O20 O 0.2791(4) 0.3360(4) 0.1469(3) 0.0554 1.0000 Uani . . . . . .
O21 O 0.4321(3) 0.2837(3) 0.1641(2) 0.0380 1.0000 Uani . . . . . .
C22 C 0.6510(5) 0.3726(5) 0.1002(3) 0.0433 1.0000 Uani . . . . . .
C23 C 0.6058(6) 0.2516(5) 0.0773(3) 0.0454 1.0000 Uani . . . . . .
O24 O 0.5859(8) 0.2168(5) 0.0064(3) 0.0921 1.0000 Uani . . . . . .
O25 O 0.5944(3) 0.1944(3) 0.1305(2) 0.0398 1.0000 Uani . . . . . .
F26 F 0.5694(3) 0.1070(3) 0.2667(2) 0.0440 1.0000 Uani . . . . . .
C27 C 0.8165(4) 0.1863(4) 0.2706(3) 0.0355 1.0000 Uani . . . . . .
C28 C 0.9382(4) 0.1813(4) 0.2940(4) 0.0382 1.0000 Uani . . . . . .
C29 C 0.9325(4) 0.0657(4) 0.2681(3) 0.0348 1.0000 Uani . . . . . .
Yb31 Yb 1.00926(2) -0.15849(2) 0.247796(14) 0.0295 1.0000 Uani . . . . . .
N32 N 1.0377(4) 0.0397(3) 0.3012(3) 0.0357 1.0000 Uani . . . . . .
C33 C 1.1405(5) 0.1108(4) 0.2824(3) 0.0393 1.0000 Uani . . . . . .
C34 C 1.1371(5) 0.0793(4) 0.1975(3) 0.0398 1.0000 Uani . . . . . .
N35 N 1.1449(4) -0.0314(4) 0.1833(3) 0.0370 1.0000 Uani . . . . . .
C36 C 1.2653(5) -0.0253(5) 0.2093(4) 0.0409 1.0000 Uani . . . . . .
C37 C 1.2702(5) -0.1356(5) 0.2184(4) 0.0424 1.0000 Uani . . . . . .
N38 N 1.2032(4) -0.1866(4) 0.2749(3) 0.0396 1.0000 Uani . . . . . .
C39 C 1.2736(5) -0.1404(5) 0.3553(3) 0.0395 1.0000 Uani . . . . . .
C40 C 1.1999(5) -0.1614(5) 0.4124(4) 0.0415 1.0000 Uani . . . . . .
N41 N 1.1006(4) -0.1184(4) 0.3937(3) 0.0368 1.0000 Uani . . . . . .
C42 C 1.1413(5) -0.0038(5) 0.4264(3) 0.0414 1.0000 Uani . . . . . .
C43 C 1.0575(5) 0.0501(5) 0.3895(3) 0.0410 1.0000 Uani . . . . . .
C44 C 1.0993(5) -0.0730(5) 0.0978(3) 0.0361 1.0000 Uani . . . . . .
C45 C 0.9683(5) -0.1198(4) 0.0739(3) 0.0366 1.0000 Uani . . . . . .
O46 O 0.9201(3) -0.1449(3) 0.0021(2) 0.0433 1.0000 Uani . . . . . .
O47 O 0.9167(3) -0.1313(3) 0.1280(2) 0.0348 1.0000 Uani . . . . . .
C48 C 1.1746(5) -0.3041(5) 0.2568(4) 0.0396 1.0000 Uani . . . . . .
C49 C 1.0733(4) -0.3531(4) 0.1843(3) 0.0335 1.0000 Uani . . . . . .
O50 O 1.0556(4) -0.4454(3) 0.1532(2) 0.0421 1.0000 Uani . . . . . .
O51 O 1.0122(3) -0.2953(3) 0.1619(2) 0.0354 1.0000 Uani . . . . . .
C52 C 1.0097(5) -0.1826(4) 0.4264(3) 0.0362 1.0000 Uani . . . . . .
C53 C 0.9563(4) -0.2973(4) 0.3792(3) 0.0355 1.0000 Uani . . . . . .
O54 O 0.9067(4) -0.3708(3) 0.4109(2) 0.0433 1.0000 Uani . . . . . .
O55 O 0.9676(3) -0.3071(3) 0.3101(2) 0.0367 1.0000 Uani . . . . . .
F56 F 0.8439(3) -0.1749(3) 0.26321(19) 0.0404 1.0000 Uani . . . . . .
K57 K 1.0000 0.5000 0.0000 0.0689 1.0000 Uani S . . . . .
O58 O 0.8350(6) 0.3034(5) -0.0162(3) 0.0729 1.0000 Uani . . . . . .
K60 K 0.5000 0.0000 0.0000 0.0996 1.0000 Uani S . . . . .
O61 O 0.7370(5) 0.0322(5) 0.0571(4) 0.0725 1.0000 Uani . . . . . .
H31 H 0.9069 0.3220 0.4162 0.0671 1.0000 Uiso R . . . . .
H32 H 0.7909 0.2273 0.4064 0.0668 1.0000 Uiso R . . . . .
H41 H 0.8097 0.4431 0.4150 0.0629 1.0000 Uiso R . . . . .
H42 H 0.7950 0.3768 0.4854 0.0630 1.0000 Uiso R . . . . .
H62 H 0.5232 0.3968 0.4086 0.0699 1.0000 Uiso R . . . . .
H61 H 0.6451 0.4668 0.4659 0.0701 1.0000 Uiso R . . . . .
H71 H 0.5909 0.5618 0.3702 0.0623 1.0000 Uiso R . . . . .
H72 H 0.7026 0.5379 0.3598 0.0621 1.0000 Uiso R . . . . .
H122 H 0.8802 0.4520 0.1861 0.0681 1.0000 Uiso R . . . . .
H121 H 0.8207 0.3254 0.1677 0.0679 1.0000 Uiso R . . . . .
H131 H 0.8741 0.4466 0.3173 0.0598 1.0000 Uiso R . . . . .
H132 H 0.9504 0.3809 0.2909 0.0600 1.0000 Uiso R . . . . .
H141 H 0.5955 0.2669 0.4836 0.0488 1.0000 Uiso R . . . . .
H142 H 0.6280 0.1873 0.4274 0.0491 1.0000 Uiso R . . . . .
H181 H 0.4191 0.4919 0.2512 0.0550 1.0000 Uiso R . . . . .
H182 H 0.4050 0.3968 0.3020 0.0550 1.0000 Uiso R . . . . .
H222 H 0.5882 0.3999 0.0864 0.0529 1.0000 Uiso R . . . . .
H221 H 0.7069 0.4029 0.0718 0.0529 1.0000 Uiso R . . . . .
H271 H 0.7914 0.1750 0.2140 0.0428 1.0000 Uiso R . . . . .
H272 H 0.7670 0.1279 0.2893 0.0430 1.0000 Uiso R . . . . .
H282 H 0.9865 0.2306 0.2684 0.0471 1.0000 Uiso R . . . . .
H281 H 0.9693 0.2019 0.3502 0.0468 1.0000 Uiso R . . . . .
H292 H 0.9184 0.0552 0.2116 0.0419 1.0000 Uiso R . . . . .
H291 H 0.8686 0.0156 0.2819 0.0417 1.0000 Uiso R . . . . .
H331 H 1.1415 0.1849 0.2904 0.0482 1.0000 Uiso R . . . . .
H332 H 1.2099 0.1051 0.3161 0.0481 1.0000 Uiso R . . . . .
H341 H 1.2013 0.1311 0.1849 0.0489 1.0000 Uiso R . . . . .
H342 H 1.0660 0.0805 0.1639 0.0489 1.0000 Uiso R . . . . .
H361 H 1.3051 0.0026 0.1706 0.0478 1.0000 Uiso R . . . . .
H362 H 1.3007 0.0232 0.2593 0.0480 1.0000 Uiso R . . . . .
H372 H 1.2385 -0.1814 0.1676 0.0499 1.0000 Uiso R . . . . .
H371 H 1.3496 -0.1299 0.2386 0.0499 1.0000 Uiso R . . . . .
H391 H 1.3343 -0.1713 0.3694 0.0493 1.0000 Uiso R . . . . .
H392 H 1.3088 -0.0634 0.3589 0.0492 1.0000 Uiso R . . . . .
H402 H 1.1686 -0.2389 0.4114 0.0496 1.0000 Uiso R . . . . .
H401 H 1.2472 -0.1251 0.4648 0.0500 1.0000 Uiso R . . . . .
H422 H 1.2159 0.0306 0.4170 0.0510 1.0000 Uiso R . . . . .
H421 H 1.1484 0.0030 0.4825 0.0508 1.0000 Uiso R . . . . .
H431 H 1.0893 0.1258 0.4113 0.0489 1.0000 Uiso R . . . . .
H432 H 0.9844 0.0192 0.4012 0.0490 1.0000 Uiso R . . . . .
H441 H 1.1234 -0.0148 0.0692 0.0439 1.0000 Uiso R . . . . .
H442 H 1.1296 -0.1279 0.0840 0.0438 1.0000 Uiso R . . . . .
H481 H 1.2412 -0.3210 0.2483 0.0470 1.0000 Uiso R . . . . .
H482 H 1.1529 -0.3355 0.3015 0.0471 1.0000 Uiso R . . . . .
H522 H 1.0417 -0.1847 0.4814 0.0440 1.0000 Uiso R . . . . .
H521 H 0.9501 -0.1505 0.4221 0.0440 1.0000 Uiso R . . . . .
C9 C 0.6095(6) 0.5198(5) 0.2195(5) 0.0597 1.0000 Uani . . . . . .
C10 C 0.7213(7) 0.5148(6) 0.2120(5) 0.0569 1.0000 Uani . . . . . .
H92 H 0.6214 0.5940 0.2407 0.0721 1.0000 Uiso R . . . . .
H91 H 0.5541 0.4993 0.1689 0.0719 1.0000 Uiso R . . . . .
H101 H 0.7470 0.5598 0.1742 0.0679 1.0000 Uiso R . . . . .
H102 H 0.7780 0.5393 0.2633 0.0678 1.0000 Uiso R . . . . .
H581 H 0.7741 0.3044 -0.0083 0.1109 1.0000 Uiso R . . . . .
H582 H 0.8648 0.2878 0.0250 0.1109 1.0000 Uiso R . . . . .
H611 H 0.7485 -0.0059 0.0229 0.1100 1.0000 Uiso R . . . . .
H612 H 0.7986 0.0816 0.0659 0.1099 1.0000 Uiso R . . . . .
O59 O 0.8398(6) 0.6110(4) 0.0145(3) 0.0751 1.0000 Uani . . . . . .
H591 H 0.8703 0.6501 0.0572 0.1139 1.0000 Uiso R . . . . .
H592 H 0.8473 0.6614 -0.0097 0.1139 1.0000 Uiso R . . . . .
O62 O 0.4342(9) 0.0484(7) -0.1553(6) 0.1559 1.0000 Uani . . . . . .
H621 H 0.4329 -0.0061 -0.1942 0.1817 1.0000 Uiso R . . . . .
H622 H 0.4159 0.1109 -0.1662 0.1817 1.0000 Uiso R . . . . .

loop_
_atom_site_aniso_label
_atom_site_aniso_U_11
_atom_site_aniso_U_22
_atom_site_aniso_U_33
_atom_site_aniso_U_23
_atom_site_aniso_U_13
_atom_site_aniso_U_12
Yb1 0.03065(15) 0.03034(15) 0.03020(15) 0.00403(10) 0.00791(11) 0.01068(11)
N2 0.032(2) 0.035(2) 0.063(3) -0.003(2) 0.005(2) 0.0128(18)
C3 0.052(4) 0.039(3) 0.054(4) 0.005(3) -0.014(3) 0.008(3)
C4 0.048(3) 0.056(4) 0.041(3) 0.006(3) 0.012(3) 0.009(3)
N5 0.047(3) 0.046(3) 0.034(2) 0.002(2) 0.010(2) -0.001(2)
C6 0.060(4) 0.048(3) 0.055(4) -0.015(3) 0.027(3) 0.000(3)
C7 0.048(3) 0.044(3) 0.062(4) -0.001(3) 0.007(3) 0.018(3)
N8 0.034(2) 0.041(3) 0.073(4) -0.009(2) 0.002(2) 0.018(2)
N11 0.055(3) 0.040(3) 0.036(2) 0.008(2) 0.009(2) 0.003(2)
C12 0.043(3) 0.067(4) 0.057(4) -0.001(3) 0.024(3) -0.002(3)
C13 0.044(3) 0.047(3) 0.058(4) 0.010(3) 0.015(3) 0.014(3)
C14 0.036(3) 0.047(3) 0.031(3) 0.002(2) 0.009(2) 0.005(2)
C15 0.036(3) 0.035(3) 0.036(3) 0.002(2) 0.011(2) 0.010(2)
O16 0.0385(19) 0.042(2) 0.042(2) 0.0080(16) 0.0149(16) 0.0057(16)
O17 0.0360(18) 0.0393(19) 0.0362(19) 0.0027(15) 0.0099(15) 0.0091(15)
C18 0.038(3) 0.046(3) 0.054(4) -0.003(3) 0.005(3) 0.019(3)
C19 0.032(2) 0.039(3) 0.041(3) 0.001(2) 0.004(2) 0.010(2)
O20 0.042(2) 0.064(3) 0.062(3) 0.005(2) 0.004(2) 0.028(2)
O21 0.0370(19) 0.041(2) 0.0371(19) 0.0049(15) 0.0089(15) 0.0155(16)
C22 0.049(3) 0.046(3) 0.034(3) 0.010(2) 0.011(2) 0.012(2)
C23 0.051(3) 0.053(3) 0.037(3) 0.003(2) 0.009(2) 0.027(3)
O24 0.174(7) 0.061(3) 0.036(3) -0.001(2) 0.002(3) 0.053(4)
O25 0.043(2) 0.040(2) 0.0374(19) 0.0038(15) 0.0121(16) 0.0149(16)
F26 0.0429(17) 0.0360(16) 0.055(2) 0.0104(14) 0.0134(15) 0.0147(13)
C27 0.032(2) 0.035(3) 0.042(3) 0.008(2) 0.011(2) 0.015(2)
C28 0.031(2) 0.033(2) 0.050(3) 0.007(2) 0.008(2) 0.012(2)
C29 0.035(2) 0.033(2) 0.039(3) 0.006(2) 0.011(2) 0.014(2)
Yb31 0.02933(15) 0.02976(15) 0.02883(15) 0.00421(10) 0.00715(10) 0.00961(11)
N32 0.032(2) 0.031(2) 0.043(2) 0.0047(18) 0.0098(18) 0.0099(17)
C33 0.037(3) 0.036(3) 0.043(3) 0.006(2) 0.010(2) 0.010(2)
C34 0.039(3) 0.035(3) 0.042(3) 0.009(2) 0.010(2) 0.008(2)
N35 0.034(2) 0.043(2) 0.031(2) 0.0047(18) 0.0078(17) 0.0094(18)
C36 0.034(3) 0.043(3) 0.042(3) 0.007(2) 0.009(2) 0.009(2)
C37 0.033(3) 0.045(3) 0.047(3) 0.000(2) 0.012(2) 0.012(2)
N38 0.038(2) 0.033(2) 0.045(3) 0.0015(19) 0.0042(19) 0.0139(18)
C39 0.037(3) 0.039(3) 0.041(3) 0.005(2) 0.006(2) 0.015(2)
C40 0.037(3) 0.041(3) 0.041(3) 0.010(2) 0.001(2) 0.010(2)
N41 0.037(2) 0.035(2) 0.032(2) 0.0051(17) 0.0057(17) 0.0050(18)
C42 0.041(3) 0.039(3) 0.041(3) 0.006(2) 0.010(2) 0.010(2)
C43 0.041(3) 0.039(3) 0.040(3) -0.001(2) 0.012(2) 0.011(2)
C44 0.035(3) 0.040(3) 0.031(2) 0.002(2) 0.009(2) 0.011(2)
C45 0.037(3) 0.034(2) 0.039(3) 0.005(2) 0.010(2) 0.013(2)
O46 0.042(2) 0.054(2) 0.0306(18) 0.0039(16) 0.0057(15) 0.0138(17)
O47 0.0331(17) 0.0396(19) 0.0330(17) 0.0070(14) 0.0082(14) 0.0139(14)
C48 0.039(3) 0.038(3) 0.042(3) 0.004(2) 0.007(2) 0.016(2)
C49 0.033(2) 0.034(2) 0.033(2) 0.0032(19) 0.0109(19) 0.0090(19)
O50 0.050(2) 0.0341(19) 0.040(2) 0.0008(15) 0.0094(17) 0.0156(17)
O51 0.0382(19) 0.0348(18) 0.0325(18) 0.0042(14) 0.0072(15) 0.0129(15)
C52 0.039(3) 0.034(3) 0.032(2) 0.007(2) 0.008(2) 0.008(2)
C53 0.033(2) 0.036(3) 0.036(3) 0.005(2) 0.006(2) 0.010(2)
O54 0.050(2) 0.0336(19) 0.044(2) 0.0083(16) 0.0169(18) 0.0074(16)
O55 0.0378(18) 0.0337(18) 0.0354(18) 0.0061(14) 0.0089(15) 0.0079(15)
F56 0.0358(15) 0.0440(17) 0.0441(17) 0.0093(13) 0.0142(13) 0.0141(13)
K57 0.0909(17) 0.0705(14) 0.0390(10) -0.0016(9) 0.0157(10) 0.0224(12)
O58 0.090(4) 0.085(4) 0.063(3) 0.019(3) 0.025(3) 0.051(3)
K60 0.0571(14) 0.0602(15) 0.164(3) -0.0366(18) 0.0336(17) 0.0060(11)
O61 0.063(3) 0.063(3) 0.097(4) 0.022(3) 0.028(3) 0.022(3)
C9 0.056(4) 0.035(3) 0.071(4) 0.014(3) -0.010(3) 0.008(3)
C10 0.056(4) 0.049(4) 0.061(4) 0.012(3) 0.015(3) 0.010(3)
O59 0.094(4) 0.050(3) 0.058(3) 0.005(2) -0.002(3) 0.009(3)
O62 0.167(9) 0.109(6) 0.147(8) -0.082(6) -0.083(7) 0.098(6)

loop_
_atom_type_symbol
_atom_type_scat_dispersion_real
_atom_type_scat_dispersion_imag
_atom_type_scat_Cromer_Mann_a1
_atom_type_scat_Cromer_Mann_b1
_atom_type_scat_Cromer_Mann_a2
_atom_type_scat_Cromer_Mann_b2
_atom_type_scat_Cromer_Mann_a3
_atom_type_scat_Cromer_Mann_b3
_atom_type_scat_Cromer_Mann_a4
_atom_type_scat_Cromer_Mann_b4
_atom_type_scat_Cromer_Mann_c
_atom_type_scat_source
C 0.0181 0.0091 2.3100 20.8439 1.0200 10.2075 1.5886 0.5687 0.8650 51.6512 0.2156 'International Tables Vol C 4.2.6.8 and 6.1.1.4'
H 0.0000 0.0000 0.4930 10.5109 0.3229 26.1257 0.1402 3.1424 0.0408 57.7998 0.0030 'International Tables Vol C 4.2.6.8 and 6.1.1.4'
Yb -7.2108 4.4329 28.6641 1.9889 15.4345 0.2571 15.3087 10.6647 2.9896 100.4170 7.5667 'International Tables Vol C 4.2.6.8 and 6.1.1.4'
N 0.0311 0.0180 12.2126 0.0057 3.1322 9.8933 2.0125 28.9975 1.1663 0.5826 -11.5290 'International Tables Vol C 4.2.6.8 and 6.1.1.4'
O 0.0492 0.0322 3.0485 13.2771 2.2868 5.7011 1.5463 0.3239 0.8670 32.9089 0.2508 'International Tables Vol C 4.2.6.8 and 6.1.1.4'
F 0.0727 0.0534 3.5392 10.2825 2.6412 4.2944 1.5170 0.2615 1.0243 26.1476 0.2776 'International Tables Vol C 4.2.6.8 and 6.1.1.4'
K 0.3868 1.0657 8.2186 12.7949 7.4398 0.7748 1.0519 213.1870 0.8659 41.6841 1.4228 'International Tables Vol C 4.2.6.8 and 6.1.1.4'

loop_
_geom_angle_atom_site_label_1
_geom_angle_site_symmetry_1
_geom_angle_atom_site_label_2
_geom_angle_site_symmetry_2
_geom_angle_atom_site_label_3
_geom_angle_site_symmetry_3
_geom_angle
_geom_angle_publ_flag
N2 . Yb1 . N5 . 69.70(18) yes
N2 . Yb1 . N8 . 108.89(15) yes
N5 . Yb1 . N8 . 70.0(2) yes
N2 . Yb1 . N11 . 69.95(18) yes
N5 . Yb1 . N11 . 106.96(16) yes
N8 . Yb1 . N11 . 69.4(2) yes
N2 . Yb1 . O17 . 127.81(16) yes
N5 . Yb1 . O17 . 66.12(15) yes
N8 . Yb1 . O17 . 80.62(17) yes
N11 . Yb1 . O17 . 149.46(17) yes
N2 . Yb1 . O21 . 154.55(16) yes
N5 . Yb1 . O21 . 126.87(17) yes
N8 . Yb1 . O21 . 67.08(16) yes
N11 . Yb1 . O21 . 85.67(17) yes
O17 . Yb1 . O21 . 77.27(14) yes
N2 . Yb1 . O25 . 87.36(16) yes
N5 . Yb1 . O25 . 156.61(17) yes
N8 . Yb1 . O25 . 124.30(18) yes
N11 . Yb1 . O25 . 67.39(16) yes
O17 . Yb1 . O25 . 130.43(14) yes
N2 . Yb1 . F26 . 79.99(14) yes
N5 . Yb1 . F26 . 92.25(16) yes
N8 . Yb1 . F26 . 154.58(18) yes
N11 . Yb1 . F26 . 135.04(17) yes
O17 . Yb1 . F26 . 75.47(14) yes
O21 . Yb1 . O25 . 76.21(14) yes
O21 . Yb1 . F26 . 114.85(14) yes
O25 . Yb1 . F26 . 78.88(14) yes
Yb1 . N2 . C3 . 106.0(4) yes
Yb1 . N2 . C13 . 110.6(4) yes
C3 . N2 . C13 . 109.2(5) yes
Yb1 . N2 . C27 . 107.5(3) yes
C3 . N2 . C27 . 108.5(5) yes
C13 . N2 . C27 . 114.7(5) yes
N2 . C3 . C4 . 113.0(5) yes
N2 . C3 . H31 . 108.0 no
C4 . C3 . H31 . 109.3 no
N2 . C3 . H32 . 108.5 no
C4 . C3 . H32 . 108.8 no
H31 . C3 . H32 . 109.2 no
C3 . C4 . N5 . 109.5(5) yes
C3 . C4 . H41 . 108.7 no
N5 . C4 . H41 . 108.9 no
C3 . C4 . H42 . 109.8 no
N5 . C4 . H42 . 110.0 no
H41 . C4 . H42 . 109.9 no
C4 . N5 . Yb1 . 115.0(4) yes
C4 . N5 . C6 . 110.0(5) yes
Yb1 . N5 . C6 . 107.7(4) yes
C4 . N5 . C14 . 112.8(5) yes
Yb1 . N5 . C14 . 103.1(3) yes
C6 . N5 . C14 . 107.7(5) yes
N5 . C6 . C7 . 112.5(5) yes
N5 . C6 . H62 . 108.5 no
C7 . C6 . H62 . 108.4 no
N5 . C6 . H61 . 108.3 no
C7 . C6 . H61 . 109.3 no
H62 . C6 . H61 . 109.8 no
C6 . C7 . N8 . 109.2(6) yes
C6 . C7 . H71 . 109.5 no
N8 . C7 . H71 . 110.6 no
C6 . C7 . H72 . 109.9 no
N8 . C7 . H72 . 108.9 no
H71 . C7 . H72 . 108.8 no
C7 . N8 . Yb1 . 114.0(4) yes
C7 . N8 . C18 . 114.3(5) yes
Yb1 . N8 . C18 . 105.0(4) yes
C7 . N8 . C9 . 108.2(5) yes
Yb1 . N8 . C9 . 107.6(4) yes
C18 . N8 . C9 . 107.4(5) yes
Yb1 . N11 . C12 . 107.6(4) yes
Yb1 . N11 . C22 . 105.5(3) yes
C12 . N11 . C22 . 107.7(5) yes
Yb1 . N11 . C10 . 115.7(4) yes
C12 . N11 . C10 . 109.0(5) yes
C22 . N11 . C10 . 111.0(5) yes
N11 . C12 . C13 . 111.8(5) yes
N11 . C12 . H122 . 109.1 no
C13 . C12 . H122 . 109.2 no
N11 . C12 . H121 . 108.9 no
C13 . C12 . H121 . 108.8 no
H122 . C12 . H121 . 109.1 no
C12 . C13 . N2 . 109.2(6) yes
C12 . C13 . H131 . 109.6 no
N2 . C13 . H131 . 109.4 no
C12 . C13 . H132 . 109.1 no
N2 . C13 . H132 . 108.9 no
H131 . C13 . H132 . 110.5 no
N5 . C14 . C15 . 109.9(5) yes
N5 . C14 . H141 . 109.0 no
C15 . C14 . H141 . 109.3 no
N5 . C14 . H142 . 109.6 no
C15 . C14 . H142 . 108.7 no
H141 . C14 . H142 . 110.4 no
C14 . C15 . O16 . 117.8(5) yes
C14 . C15 . O17 . 117.1(5) yes
O16 . C15 . O17 . 125.1(5) yes
C15 . O17 . Yb1 . 118.2(3) yes
N8 . C18 . C19 . 110.3(5) yes
N8 . C18 . H181 . 109.5 no
C19 . C18 . H181 . 108.8 no
N8 . C18 . H182 . 109.5 no
C19 . C18 . H182 . 109.4 no
H181 . C18 . H182 . 109.4 no
C18 . C19 . O20 . 118.9(5) yes
C18 . C19 . O21 . 116.7(5) yes
O20 . C19 . O21 . 124.3(5) yes
C19 . O21 . Yb1 . 122.3(3) yes
N11 . C22 . C23 . 110.7(5) yes
N11 . C22 . H222 . 110.0 no
C23 . C22 . H222 . 109.2 no
N11 . C22 . H221 . 108.9 no
C23 . C22 . H221 . 109.0 no
H222 . C22 . H221 . 108.9 no
C22 . C23 . O24 . 115.9(6) yes
C22 . C23 . O25 . 118.7(5) yes
O24 . C23 . O25 . 125.4(6) yes
C23 . O25 . Yb1 . 120.2(4) yes
N2 . C27 . C28 . 116.5(4) yes
N2 . C27 . H271 . 108.6 no
C28 . C27 . H271 . 108.1 no
N2 . C27 . H272 . 107.2 no
C28 . C27 . H272 . 107.6 no
H271 . C27 . H272 . 108.7 no
C27 . C28 . C29 . 108.5(4) yes
C27 . C28 . H282 . 109.3 no
C29 . C28 . H282 . 110.1 no
C27 . C28 . H281 . 109.8 no
C29 . C28 . H281 . 110.2 no
H282 . C28 . H281 . 108.9 no
C28 . C29 . N32 . 115.9(4) yes
C28 . C29 . H292 . 106.7 no
N32 . C29 . H292 . 107.8 no
C28 . C29 . H291 . 109.4 no
N32 . C29 . H291 . 108.1 no
H292 . C29 . H291 . 108.9 no
N32 . Yb31 . N35 . 70.38(15) yes
N32 . Yb31 . N38 . 109.65(14) yes
N35 . Yb31 . N38 . 69.23(16) yes
N32 . Yb31 . N41 . 70.52(15) yes
N35 . Yb31 . N41 . 107.78(14) yes
N38 . Yb31 . N41 . 70.48(16) yes
N32 . Yb31 . O47 . 87.21(14) yes
N35 . Yb31 . O47 . 67.11(14) yes
N38 . Yb31 . O47 . 123.65(15) yes
N41 . Yb31 . O47 . 157.26(14) yes
N32 . Yb31 . O51 . 155.96(14) yes
N35 . Yb31 . O51 . 86.79(14) yes
N38 . Yb31 . O51 . 66.95(14) yes
N41 . Yb31 . O51 . 125.87(14) yes
O47 . Yb31 . O51 . 76.70(13) yes
N32 . Yb31 . O55 . 128.35(14) yes
N35 . Yb31 . O55 . 149.09(15) yes
N38 . Yb31 . O55 . 80.49(15) yes
N41 . Yb31 . O55 . 65.83(14) yes
O47 . Yb31 . O55 . 130.20(13) yes
N32 . Yb31 . F56 . 79.18(13) yes
N35 . Yb31 . F56 . 134.17(14) yes
N38 . Yb31 . F56 . 155.79(15) yes
N41 . Yb31 . F56 . 92.67(14) yes
O47 . Yb31 . F56 . 78.22(13) yes
O51 . Yb31 . O55 . 75.44(13) yes
O51 . Yb31 . F56 . 114.04(13) yes
O55 . Yb31 . F56 . 76.67(13) yes
C29 . N32 . Yb31 . 110.4(3) yes
C29 . N32 . C33 . 112.5(4) yes
Yb31 . N32 . C33 . 108.5(3) yes
C29 . N32 . C43 . 108.5(4) yes
Yb31 . N32 . C43 . 107.4(3) yes
C33 . N32 . C43 . 109.5(4) yes
N32 . C33 . C34 . 110.2(4) yes
N32 . C33 . H331 . 109.1 no
C34 . C33 . H331 . 108.6 no
N32 . C33 . H332 . 110.0 no
C34 . C33 . H332 . 108.9 no
H331 . C33 . H332 . 109.9 no
C33 . C34 . N35 . 110.9(4) yes
C33 . C34 . H341 . 108.9 no
N35 . C34 . H341 . 109.4 no
C33 . C34 . H342 . 109.4 no
N35 . C34 . H342 . 109.3 no
H341 . C34 . H342 . 108.9 no
C34 . N35 . Yb31 . 109.3(3) yes
C34 . N35 . C36 . 109.6(4) yes
Yb31 . N35 . C36 . 114.5(3) yes
C34 . N35 . C44 . 107.9(4) yes
Yb31 . N35 . C44 . 105.3(3) yes
C36 . N35 . C44 . 110.0(4) yes
N35 . C36 . C37 . 109.5(5) yes
N35 . C36 . H361 . 109.1 no
C37 . C36 . H361 . 110.0 no
N35 . C36 . H362 . 108.5 no
C37 . C36 . H362 . 110.1 no
H361 . C36 . H362 . 109.6 no
C36 . C37 . N38 . 112.5(5) yes
C36 . C37 . H372 . 108.8 no
N38 . C37 . H372 . 108.8 no
C36 . C37 . H371 . 108.7 no
N38 . C37 . H371 . 108.2 no
H372 . C37 . H371 . 109.7 no
C37 . N38 . Yb31 . 110.2(3) yes
C37 . N38 . C39 . 108.3(4) yes
Yb31 . N38 . C39 . 112.6(3) yes
C37 . N38 . C48 . 107.9(4) yes
Yb31 . N38 . C48 . 104.6(3) yes
C39 . N38 . C48 . 113.2(4) yes
N38 . C39 . C40 . 110.3(5) yes
N38 . C39 . H391 . 110.7 no
C40 . C39 . H391 . 109.1 no
N38 . C39 . H392 . 109.2 no
C40 . C39 . H392 . 109.0 no
H391 . C39 . H392 . 108.5 no
C39 . C40 . N41 . 113.0(4) yes
C39 . C40 . H402 . 109.0 no
N41 . C40 . H402 . 108.5 no
C39 . C40 . H401 . 108.8 no
N41 . C40 . H401 . 107.0 no
H402 . C40 . H401 . 110.5 no
C40 . N41 . Yb31 . 110.0(3) yes
C40 . N41 . C42 . 109.4(4) yes
Yb31 . N41 . C42 . 113.4(3) yes
C40 . N41 . C52 . 107.5(4) yes
Yb31 . N41 . C52 . 103.7(3) yes
C42 . N41 . C52 . 112.5(4) yes
N41 . C42 . C43 . 111.3(5) yes
N41 . C42 . H422 . 109.0 no
C43 . C42 . H422 . 109.7 no
N41 . C42 . H421 . 108.2 no
C43 . C42 . H421 . 108.9 no
H422 . C42 . H421 . 109.8 no
C42 . C43 . N32 . 112.5(4) yes
C42 . C43 . H431 . 108.2 no
N32 . C43 . H431 . 108.0 no
C42 . C43 . H432 . 110.1 no
N32 . C43 . H432 . 108.7 no
H431 . C43 . H432 . 109.3 no
N35 . C44 . C45 . 111.7(4) yes
N35 . C44 . H441 . 109.1 no
C45 . C44 . H441 . 108.7 no
N35 . C44 . H442 . 109.5 no
C45 . C44 . H442 . 109.0 no
H441 . C44 . H442 . 108.8 no
C44 . C45 . O46 . 117.0(5) yes
C44 . C45 . O47 . 118.0(5) yes
O46 . C45 . O47 . 125.0(5) yes
C45 . O47 . Yb31 . 119.0(3) yes
N38 . C48 . C49 . 111.2(5) yes
N38 . C48 . H481 . 110.1 no
C49 . C48 . H481 . 109.5 no
N38 . C48 . H482 . 108.3 no
C49 . C48 . H482 . 108.3 no
H481 . C48 . H482 . 109.3 no
C48 . C49 . O50 . 117.8(5) yes
C48 . C49 . O51 . 117.0(5) yes
O50 . C49 . O51 . 125.2(5) yes
C49 . O50 . K57 1_545 121.5(3) yes
C49 . O51 . Yb31 . 120.5(3) yes
N41 . C52 . C53 . 109.6(4) yes
N41 . C52 . H522 . 109.8 no
C53 . C52 . H522 . 110.1 no
N41 . C52 . H521 . 109.3 no
C53 . C52 . H521 . 108.3 no
H522 . C52 . H521 . 109.7 no
C52 . C53 . O54 . 118.5(5) yes
C52 . C53 . O55 . 115.6(5) yes
O54 . C53 . O55 . 126.0(5) yes
C53 . O55 . Yb31 . 120.3(3) yes
O50 1_565 K57 . O50 2_755 180.00 yes
H581 . O58 . H582 . 101.1 no
H611 . O61 . H612 . 96.7 no
N8 . C9 . C10 . 112.9(5) yes
N8 . C9 . H92 . 106.5 no
C10 . C9 . H92 . 107.4 no
N8 . C9 . H91 . 110.0 no
C10 . C9 . H91 . 110.6 no
H92 . C9 . H91 . 109.3 no
C9 . C10 . N11 . 108.1(6) yes
C9 . C10 . H101 . 109.5 no
N11 . C10 . H101 . 110.5 no
C9 . C10 . H102 . 109.9 no
N11 . C10 . H102 . 108.5 no
H101 . C10 . H102 . 110.2 no
H591 . O59 . H592 . 93.5 no
H621 . O62 . H622 . 124.3 no

loop_
_geom_bond_atom_site_label_1
_geom_bond_site_symmetry_1
_geom_bond_atom_site_label_2
_geom_bond_site_symmetry_2
_geom_bond_distance
_geom_bond_publ_flag
Yb1 . N2 . 2.605(5) yes
Yb1 . N5 . 2.528(5) yes
Yb1 . N8 . 2.549(5) yes
Yb1 . N11 . 2.527(5) yes
Yb1 . O17 . 2.315(4) yes
Yb1 . O21 . 2.271(4) yes
Yb1 . O25 . 2.289(4) yes
Yb1 . F26 . 2.115(3) yes
N2 . C3 . 1.572(9) yes
N2 . C13 . 1.432(8) yes
N2 . C27 . 1.501(7) yes
C3 . C4 . 1.471(10) yes
C3 . H31 . 0.966 no
C3 . H32 . 0.964 no
C4 . N5 . 1.448(8) yes
C4 . H41 . 0.973 no
C4 . H42 . 0.976 no
N5 . C6 . 1.573(10) yes
N5 . C14 . 1.487(7) yes
C6 . C7 . 1.479(11) yes
C6 . H62 . 0.974 no
C6 . H61 . 0.972 no
C7 . N8 . 1.432(9) yes
C7 . H71 . 0.971 no
C7 . H72 . 0.984 no
N8 . C18 . 1.479(8) yes
N8 . C9 . 1.571(10) yes
N11 . C12 . 1.561(10) yes
N11 . C22 . 1.483(7) yes
N11 . C10 . 1.442(9) yes
C12 . C13 . 1.478(10) yes
C12 . H122 . 0.971 no
C12 . H121 . 0.972 no
C13 . H131 . 0.976 no
C13 . H132 . 0.974 no
C14 . C15 . 1.523(8) yes
C14 . H141 . 0.971 no
C14 . H142 . 0.973 no
C15 . O16 . 1.240(7) yes
C15 . O17 . 1.267(7) yes
C18 . C19 . 1.529(8) yes
C18 . H181 . 0.976 no
C18 . H182 . 0.982 no
C19 . O20 . 1.233(7) yes
C19 . O21 . 1.283(7) yes
C22 . C23 . 1.510(9) yes
C22 . H222 . 0.965 no
C22 . H221 . 0.966 no
C23 . O24 . 1.241(8) yes
C23 . O25 . 1.265(8) yes
C27 . C28 . 1.530(7) yes
C27 . H271 . 0.965 no
C27 . H272 . 0.969 no
C28 . C29 . 1.537(7) yes
C28 . H282 . 0.966 no
C28 . H281 . 0.967 no
C29 . N32 . 1.489(7) yes
C29 . H292 . 0.968 no
C29 . H291 . 0.969 no
Yb31 . N32 . 2.601(4) yes
Yb31 . N35 . 2.550(5) yes
Yb31 . N38 . 2.548(5) yes
Yb31 . N41 . 2.523(4) yes
Yb31 . O47 . 2.302(4) yes
Yb31 . O51 . 2.282(4) yes
Yb31 . O55 . 2.314(4) yes
Yb31 . F56 . 2.121(3) yes
N32 . C33 . 1.477(7) yes
N32 . C43 . 1.515(7) yes
C33 . C34 . 1.514(8) yes
C33 . H331 . 0.977 no
C33 . H332 . 0.975 no
C34 . N35 . 1.505(7) yes
C34 . H341 . 0.971 no
C34 . H342 . 0.970 no
N35 . C36 . 1.468(7) yes
N35 . C44 . 1.486(7) yes
C36 . C37 . 1.503(9) yes
C36 . H361 . 0.970 no
C36 . H362 . 0.974 no
C37 . N38 . 1.520(8) yes
C37 . H372 . 0.968 no
C37 . H371 . 0.968 no
N38 . C39 . 1.466(7) yes
N38 . C48 . 1.474(7) yes
C39 . C40 . 1.510(8) yes
C39 . H391 . 0.974 no
C39 . H392 . 0.969 no
C40 . N41 . 1.520(7) yes
C40 . H402 . 0.976 no
C40 . H401 . 0.975 no
N41 . C42 . 1.463(7) yes
N41 . C52 . 1.469(7) yes
C42 . C43 . 1.520(8) yes
C42 . H422 . 0.972 no
C42 . H421 . 0.971 no
C43 . H431 . 0.965 no
C43 . H432 . 0.966 no
C44 . C45 . 1.525(7) yes
C44 . H441 . 0.966 no
C44 . H442 . 0.960 no
C45 . O46 . 1.250(7) yes
C45 . O47 . 1.269(7) yes
C48 . C49 . 1.527(8) yes
C48 . H481 . 0.977 no
C48 . H482 . 0.978 no
C49 . O50 . 1.230(6) yes
C49 . O51 . 1.275(7) yes
O50 . K57 1_545 2.624(4) yes
C52 . C53 . 1.538(7) yes
C52 . H522 . 0.975 no
C52 . H521 . 0.969 no
C53 . O54 . 1.236(7) yes
C53 . O55 . 1.264(7) yes
O58 . H581 . 0.818 no
O58 . H582 . 0.819 no
O61 . H611 . 0.822 no
O61 . H612 . 0.821 no
C9 . C10 . 1.473(11) yes
C9 . H92 . 0.975 no
C9 . H91 . 0.966 no
C10 . H101 . 0.976 no
C10 . H102 . 0.983 no
O59 . H591 . 0.819 no
O59 . H592 . 0.816 no
O62 . H621 . 0.950 no
O62 . H622 . 0.950 no

loop_
_geom_hbond_atom_site_label_D
_geom_hbond_site_symmetry_D
_geom_hbond_atom_site_label_H
_geom_hbond_site_symmetry_H
_geom_hbond_atom_site_label_A
_geom_hbond_site_symmetry_A
_geom_hbond_angle_DHA
_geom_hbond_distance_DH
_geom_hbond_distance_HA
_geom_hbond_distance_DA
_geom_hbond_publ_flag
C4 . H41 . O54 1_565 168 0.97 2.41 3.366(9) yes
C7 . H72 . O54 1_565 162 0.98 2.41 3.359(9) yes
C12 . H122 . O50 1_565 157 0.97 2.44 3.358(9) yes
C33 . H332 . O16 1_655 167 0.97 2.51 3.462(9) yes
C36 . H362 . O17 1_655 139 0.97 2.60 3.395(9) yes
C39 . H392 . O16 1_655 162 0.97 2.52 3.456(9) yes
C42 . H422 . O16 1_655 170 0.97 2.31 3.272(9) yes
C10 . H102 . O55 1_565 132 0.98 2.53 3.267(9) yes
O58 . H581 . O24 . 152 0.82 2.39 3.137(9) yes
O59 . H591 . O51 1_565 148 0.82 2.16 2.894(9) yes
O59 . H592 . O46 1_565 145 0.82 2.42 3.119(9) yes

loop_
_platon_squeeze_void_nr
_platon_squeeze_void_average_x
_platon_squeeze_void_average_y
_platon_squeeze_void_average_z
_platon_squeeze_void_volume
_platon_squeeze_void_count_electrons
_platon_squeeze_void_content
1 0.500 0.507 0.430 700 218 ' '
